data_9010839
loop_
_publ_author_name
'Kolesov, B. A.'
'Lager, G. A.'
'Schultz, A. J.'

_publ_section_title
;Behaviour of H2O and OH in lawsonite: a single-crystal neutron diffraction
 and Raman spectroscopic investigation Sample: T = 295 K
;
_journal_name_full 'European Journal of Mineralogy'
_journal_page_first 63
_journal_page_last 72
_journal_paper_doi 10.1127/0935-1221/2008/0020-1781
_journal_volume 20
_journal_year 2008
_chemical_formula_sum 'Al2 Ca H4 O10 Si2'
_chemical_name_mineral Lawsonite
_space_group_IT_number 63
_symmetry_space_group_name_Hall '-C 2c 2'
_symmetry_space_group_name_H-M 'C m c m'
_cell_angle_alpha 90
_cell_angle_beta 90
_cell_angle_gamma 90
_cell_length_a 5.850
_cell_length_b 8.790
_cell_length_c 13.122
_cell_formula_units_Z 4
_cell_volume 674.753
_diffrn_ambient_temperature 295
_exptl_crystal_density_diffrn 3.093
_cod_depositor_comments
;
 Adding the _atom_site_type_symbol data item.

 Antanas Vaitkus,
 2017-02-17
;
_cod_original_formula_sum 'Ca Al2 Si2 O10 H4'
_cod_database_code 9010839

loop_
_symmetry_equiv_pos_as_xyz
x,y,z
1/2+x,1/2+y,z
x,-y,1/2+z
1/2+x,1/2-y,1/2+z
-x,y,1/2-z
1/2-x,1/2+y,1/2-z
-x,y,z
1/2-x,1/2+y,z
x,-y,-z
1/2+x,1/2-y,-z
x,y,1/2-z
1/2+x,1/2+y,1/2-z
-x,-y,1/2+z
1/2-x,1/2-y,1/2+z
-x,-y,-z
1/2-x,1/2-y,-z

loop_
_atom_site_aniso_label
_atom_site_aniso_U_11
_atom_site_aniso_U_22
_atom_site_aniso_U_33
_atom_site_aniso_U_12
_atom_site_aniso_U_13
_atom_site_aniso_U_23
Ca 0.00950 0.00910 0.00930 0.00000 0.00000 0.00000
Al 0.00140 0.00140 0.00450 0.00010 -0.00100 0.00030
Si 0.00310 0.00140 0.00410 0.00000 0.00000 -0.00080
O1 0.01040 0.00480 0.00370 0.00000 0.00000 0.00000
O2 0.00490 0.00570 0.00670 -0.00260 0.00090 -0.00230
O3 0.00490 0.00200 0.00520 0.00000 0.00000 0.00180
O4 0.00550 0.00370 0.01000 0.00000 0.00000 0.00280
O5 0.03300 0.01260 0.00910 0.00000 0.00000 0.00000
Hw 0.05000 0.06800 0.06800 0.00000 0.00000 0.05300
Hh 0.03300 0.02700 0.12800 0.00000 0.00000 0.03400

loop_
_atom_site_label
_atom_site_type_symbol
_atom_site_fract_x
_atom_site_fract_y
_atom_site_fract_z
_atom_site_U_iso_or_equiv
Ca Ca 0.00000 0.33330 0.25000 0.00930
Al Al 0.25000 0.25000 0.00000 0.00240
Si Si 0.00000 0.98070 0.13280 0.00280
O1 O 0.00000 0.04960 0.25000 0.00630
O2 O 0.27270 0.37853 0.11698 0.00580
O3 O 0.00000 0.13710 0.06485 0.00400
O4 O 0.00000 0.63820 0.04770 0.00640
O5 O 0.00000 0.61010 0.25000 0.01800
Hw H 0.00000 0.66230 0.18860 0.06200
Hh H 0.00000 0.53830 0.06100 0.06300

_database_code_amcsd 0007253
